data_2102006
loop_
_publ_author_name
'Carlson, Stefan'
'Larsson, Ann-Kristin'
'Rohrer, Franziska E.'

_publ_section_title
;
 High-pressure transformations of NbO~2~F
;
_journal_issue 2
_journal_name_full 'Acta Crystallographica Section B'
_journal_page_first 189
_journal_page_last 196
_journal_paper_doi 10.1107/S0108768199015311
_journal_volume 56
_journal_year 2000
_chemical_formula_sum 'F Nb O2'
_chemical_formula_weight 143.9
_symmetry_cell_setting trigonal
_symmetry_space_group_name_Hall '-R 3 2"c'
_symmetry_space_group_name_H-M 'R -3 c'
_cell_angle_alpha 90.00
_cell_angle_beta 90.00
_cell_angle_gamma 120.00
_cell_formula_units_Z 6
_cell_length_a 5.52
_cell_length_b 5.52
_cell_length_c 13.52
_cell_volume 356.768
_diffrn_radiation_wavelength .3738
_cod_data_source_file ad0088.cif
_cod_data_source_block ambient
_cod_original_cell_volume 356.46
_cod_original_sg_symbol_H-M R-3c
_cod_original_formula_sum 'F1 Nb1 O2'
_cod_database_code 2102006

loop_
_atom_site_label
_atom_site_fract_x
_atom_site_fract_y
_atom_site_fract_z
_atom_site_U_iso_or_equiv
Nb 0 0 0 .079(11)
O .5 0 .25 .016(3)
F .5 0 .25 .016(3)

loop_
_geom_angle_atom_site_label_1
_geom_angle_atom_site_label_2
_geom_angle_atom_site_label_3
_geom_angle
O Nb F 90
O Nb F 180
Nb O Nb 180

loop_
_geom_bond_atom_site_label_1
_geom_bond_atom_site_label_2
_geom_bond_distance
Nb O 1.951
Nb F 1.951
Nb Nb 3.902
O F 2.759
